data_1570405
loop_
_publ_author_name
'Marrett, Joseph M.'
'Titi, Hatem M.'
'Teoh, Yong'
'Fri&#x161;&#x10d;i&#x107;, Tomislav'

_publ_section_title
;
 Supramolecular "baking powder": a hexameric halogen-bonded phosphonium
 salt cage encapsulates and functionalises small-molecule carbonyl
 compounds.
;
_journal_issue 1
_journal_name_full 'Chemical science'
_journal_page_first 298
_journal_page_last 306
_journal_paper_doi 10.1039/d2sc04615f
_journal_volume 15
_journal_year 2023
_chemical_formula_sum 'C21 H20 Br3 O P'
_chemical_formula_weight 559.07
_chemical_name_systematic '(dibromomethyl)(triphenyl)phosphanium bromide acetaldehyde'
_space_group_crystal_system trigonal
_space_group_IT_number 148
_space_group_name_Hall '-R 3'
_space_group_name_H-M_alt 'R -3 :H'
_atom_sites_solution_hydrogens geom
_atom_sites_solution_primary iterative
_atom_sites_solution_secondary difmap
_audit_creation_method SHELXL-2017/1
_audit_update_record
;
2021-11-26 deposited with the CCDC.	2023-11-21 downloaded from the CCDC.
;
_cell_angle_alpha 90
_cell_angle_beta 90
_cell_angle_gamma 120
_cell_formula_units_Z 18
_cell_length_a 32.8339(5)
_cell_length_b 32.8339(5)
_cell_length_c 11.1368(2)
_cell_measurement_reflns_used 3904
_cell_measurement_temperature 298(2)
_cell_measurement_theta_max 72.409
_cell_measurement_theta_min 4.665
_cell_volume 10397.7(3)
_computing_cell_refinement 'Bruker APEX3'
_computing_data_collection 'Bruker APEX3'
_computing_data_reduction 'Bruker APEX3'
_computing_publication_material 'enCIFer 2020.2.0'
_computing_structure_refinement 'SHELXL-2017/1 (Sheldrick, 2017)'
_computing_structure_solution 'SHELXT 2014/5 (Sheldrick, 2014)'
_diffrn_ambient_temperature 298(2)
_diffrn_measured_fraction_theta_full 0.999
_diffrn_measured_fraction_theta_max 0.999
_diffrn_measurement_device_type 'Bruker AXS D8'
_diffrn_measurement_method '\f and \w scans'
_diffrn_radiation_type CuK\a
_diffrn_radiation_wavelength 1.54178
_diffrn_reflns_av_R_equivalents 0.0601
_diffrn_reflns_av_unetI/netI 0.0218
_diffrn_reflns_Laue_measured_fraction_full 0.999
_diffrn_reflns_Laue_measured_fraction_max 0.999
_diffrn_reflns_limit_h_max 40
_diffrn_reflns_limit_h_min -40
_diffrn_reflns_limit_k_max 40
_diffrn_reflns_limit_k_min -40
_diffrn_reflns_limit_l_max 13
_diffrn_reflns_limit_l_min -13
_diffrn_reflns_number 71554
_diffrn_reflns_point_group_measured_fraction_full 0.999
_diffrn_reflns_point_group_measured_fraction_max 0.999
_diffrn_reflns_theta_full 67.679
_diffrn_reflns_theta_max 72.409
_diffrn_reflns_theta_min 4.665
_exptl_absorpt_coefficient_mu 7.182
_exptl_absorpt_correction_T_max 0.7536
_exptl_absorpt_correction_T_min 0.4795
_exptl_absorpt_correction_type multi-scan
_exptl_absorpt_process_details 'Bruker AXScale'
_exptl_crystal_colour colorless
_exptl_crystal_density_diffrn 1.607
_exptl_crystal_density_method 'not measured'
_exptl_crystal_description block
_exptl_crystal_F_000 4932
_exptl_crystal_size_max 0.211
_exptl_crystal_size_mid 0.036
_exptl_crystal_size_min 0.025
_refine_diff_density_max 1.095
_refine_diff_density_min -0.417
_refine_diff_density_rms 0.080
_refine_ls_extinction_method none
_refine_ls_goodness_of_fit_ref 1.046
_refine_ls_hydrogen_treatment constr
_refine_ls_matrix_type full
_refine_ls_number_parameters 257
_refine_ls_number_reflns 4570
_refine_ls_number_restraints 219
_refine_ls_restrained_S_all 1.032
_refine_ls_R_factor_all 0.0382
_refine_ls_R_factor_gt 0.0313
_refine_ls_shift/su_max 0.001
_refine_ls_shift/su_mean 0.000
_refine_ls_structure_factor_coef Fsqd
_refine_ls_weighting_details 'w=1/[\s^2^(Fo^2^)+(0.0571P)^2^+17.7431P] where P=(Fo^2^+2Fc^2^)/3'
_refine_ls_weighting_scheme calc
_refine_ls_wR_factor_gt 0.0907
_refine_ls_wR_factor_ref 0.0980
_reflns_Friedel_coverage 0.000
_reflns_number_gt 3904
_reflns_number_total 4570
_reflns_threshold_expression 'I > 2\s(I)'
_cod_data_source_file d2sc04615f2.cif
_cod_data_source_block 1_acetaldehdye
_cod_depositor_comments 'Adding full bibliography for 1570391--1570408.cif.'
_cod_original_cell_volume 10397.7(4)
_cod_database_code 1570405
_shelx_shelxl_version_number 2017/1
_shelx_space_group_comment
;
The symmetry employed for this shelxl refinement is uniquely defined
by the following loop, which should always be used as a source of
symmetry information in preference to the above space-group names.
They are only intended as comments.
;
_shelx_estimated_absorpt_t_min 0.313
_shelx_estimated_absorpt_t_max 0.841

loop_
_space_group_symop_operation_xyz
'x, y, z'
'-y, x-y, z'
'-x+y, -x, z'
'x+2/3, y+1/3, z+1/3'
'-y+2/3, x-y+1/3, z+1/3'
'-x+y+2/3, -x+1/3, z+1/3'
'x+1/3, y+2/3, z+2/3'
'-y+1/3, x-y+2/3, z+2/3'
'-x+y+1/3, -x+2/3, z+2/3'
'-x, -y, -z'
'y, -x+y, -z'
'x-y, x, -z'
'-x+2/3, -y+1/3, -z+1/3'
'y+2/3, -x+y+1/3, -z+1/3'
'x-y+2/3, x+1/3, -z+1/3'
'-x+1/3, -y+2/3, -z+2/3'
'y+1/3, -x+y+2/3, -z+2/3'
'x-y+1/3, x+2/3, -z+2/3'

loop_
_atom_site_label
_atom_site_type_symbol
_atom_site_fract_x
_atom_site_fract_y
_atom_site_fract_z
_atom_site_U_iso_or_equiv
_atom_site_adp_type
_atom_site_occupancy
_atom_site_site_symmetry_order
_atom_site_calc_flag
_atom_site_refinement_flags_posn
_atom_site_refinement_flags_adp
_atom_site_refinement_flags_occupancy
_atom_site_disorder_assembly
_atom_site_disorder_group
Br01 Br 0.41404(2) 0.10931(2) 0.65607(3) 0.05435(12) Uani 1 1 d . . . . .
Br02 Br 0.39841(2) 0.19730(2) 0.65839(3) 0.05504(12) Uani 1 1 d . . . . .
Br03 Br 0.39793(2) 0.27572(2) 0.82660(3) 0.06918(14) Uani 1 1 d . . . . .
P004 P 0.41849(3) 0.16251(3) 0.42208(6) 0.04222(16) Uani 1 1 d . . . . .
C005 C 0.41162(11) 0.11316(11) 0.3368(3) 0.0471(6) Uani 1 1 d . . . . .
C006 C 0.39250(12) 0.19118(11) 0.3416(3) 0.0498(7) Uani 1 1 d . . . . .
C007 C 0.38940(11) 0.14317(10) 0.5667(2) 0.0438(6) Uani 1 1 d . . . . .
H007 H 0.355662 0.122221 0.553454 0.053 Uiso 1 1 calc R U . . .
C008 C 0.47981(11) 0.20336(12) 0.4466(3) 0.0527(7) Uani 1 1 d . . . . .
C009 C 0.37505(13) 0.06788(11) 0.3582(3) 0.0553(7) Uani 1 1 d . . . . .
H009 H 0.355078 0.061737 0.423338 0.066 Uiso 1 1 calc R U . . .
C00A C 0.36854(16) 0.03172(14) 0.2813(4) 0.0682(9) Uani 1 1 d . . . . .
H00A H 0.344152 0.001259 0.295223 0.082 Uiso 1 1 calc R U . . .
C00B C 0.44130(15) 0.12212(15) 0.2374(3) 0.0666(9) Uani 1 1 d . . . . .
H00B H 0.465715 0.152452 0.222129 0.080 Uiso 1 1 calc R U . . .
C00C C 0.34961(14) 0.18572(13) 0.3746(4) 0.0638(9) Uani 1 1 d . . . . .
H00C H 0.333847 0.167962 0.441708 0.077 Uiso 1 1 calc R U . . .
C00D C 0.41543(16) 0.21660(13) 0.2390(3) 0.0702(10) Uani 1 1 d . . . . .
H00D H 0.444010 0.219680 0.215379 0.084 Uiso 1 1 calc R U . . .
C00E C 0.51102(14) 0.18691(16) 0.4630(4) 0.0728(10) Uani 1 1 d . . . . .
H00E H 0.500789 0.154988 0.456139 0.087 Uiso 1 1 calc R U . . .
C00F C 0.39780(18) 0.04070(17) 0.1852(4) 0.0791(11) Uani 1 1 d . . . . .
H00F H 0.393234 0.016232 0.134593 0.095 Uiso 1 1 calc R U . . .
C00G C 0.49558(15) 0.25066(14) 0.4576(4) 0.0733(10) Uani 1 1 d . . . . .
H00G H 0.475046 0.262101 0.446325 0.088 Uiso 1 1 calc R U . . .
C00H C 0.43390(18) 0.08557(19) 0.1626(4) 0.0806(12) Uani 1 1 d . . . . .
H00H H 0.453403 0.091275 0.096649 0.097 Uiso 1 1 calc R U . . .
C00I C 0.3527(2) 0.23249(15) 0.2069(5) 0.0936(15) Uani 1 1 d . . . . .
H00I H 0.339233 0.246697 0.162236 0.112 Uiso 1 1 calc R U . . .
C00J C 0.33030(18) 0.20717(16) 0.3059(5) 0.0861(13) Uani 1 1 d . . . . .
H00J H 0.301593 0.204102 0.328152 0.103 Uiso 1 1 calc R U . . .
C00K C 0.3946(2) 0.23731(14) 0.1724(4) 0.0888(14) Uani 1 1 d . . . . .
H00K H 0.409513 0.254550 0.103879 0.107 Uiso 1 1 calc R U . . .
C00L C 0.54214(19) 0.28101(18) 0.4857(6) 0.1041(17) Uani 1 1 d . . . . .
H00L H 0.552930 0.313008 0.493654 0.125 Uiso 1 1 calc R U . . .
C00M C 0.55754(18) 0.2186(2) 0.4898(6) 0.1050(17) Uani 1 1 d . . . . .
H00M H 0.578663 0.207793 0.499454 0.126 Uiso 1 1 calc R U . . .
C00N C 0.57261(19) 0.2644(2) 0.5018(6) 0.1156(19) Uani 1 1 d . . . . .
H00N H 0.603883 0.285049 0.521285 0.139 Uiso 1 1 calc R U . . .
O1 O 0.6194(3) 0.1684(3) 0.6190(7) 0.181(3) Uani 0.834(8) 1 d D U P A 1
C10 C 0.6174(6) 0.1538(3) 0.7236(9) 0.215(6) Uani 0.834(8) 1 d D U P A 1
H10 H 0.598660 0.121798 0.739382 0.258 Uiso 0.834(8) 1 calc R U P A 1
C11 C 0.6443(7) 0.1865(5) 0.8243(9) 0.263(8) Uani 0.834(8) 1 d D U P A 1
H11A H 0.671645 0.213599 0.792613 0.394 Uiso 0.834(8) 1 calc R U P A 1
H11B H 0.653857 0.170695 0.880352 0.394 Uiso 0.834(8) 1 calc R U P A 1
H11C H 0.624732 0.196304 0.864289 0.394 Uiso 0.834(8) 1 calc R U P A 1
O1A O 0.5934(15) 0.1605(9) 0.789(4) 0.181(3) Uani 0.166(8) 1 d D U P A 2
C10A C 0.5901(13) 0.1952(12) 0.822(6) 0.189(9) Uani 0.166(8) 1 d D U P A 2
H10A H 0.560804 0.190839 0.843515 0.227 Uiso 0.166(8) 1 calc R U P A 2
C11A C 0.632(2) 0.2436(10) 0.827(6) 0.208(15) Uani 0.166(8) 1 d D U P A 2
H11D H 0.655417 0.243444 0.879910 0.313 Uiso 0.166(8) 1 calc R U P A 2
H11E H 0.623225 0.265305 0.856763 0.313 Uiso 0.166(8) 1 calc R U P A 2
H11F H 0.645482 0.252944 0.748183 0.313 Uiso 0.166(8) 1 calc R U P A 2

loop_
_atom_site_aniso_label
_atom_site_aniso_U_11
_atom_site_aniso_U_22
_atom_site_aniso_U_33
_atom_site_aniso_U_23
_atom_site_aniso_U_13
_atom_site_aniso_U_12
Br01 0.0676(2) 0.0579(2) 0.04408(18) 0.00701(13) -0.00140(14) 0.03635(17)
Br02 0.0637(2) 0.0584(2) 0.04745(19) -0.01035(13) -0.00300(14) 0.03390(16)
Br03 0.0727(2) 0.0622(2) 0.0549(2) -0.01721(16) 0.00238(16) 0.02045(18)
P004 0.0512(4) 0.0431(4) 0.0375(3) 0.0004(3) -0.0023(3) 0.0274(3)
C005 0.0598(17) 0.0556(16) 0.0387(14) -0.0035(12) -0.0038(12) 0.0383(14)
C006 0.0657(18) 0.0442(15) 0.0448(15) -0.0053(12) -0.0157(13) 0.0315(14)
C007 0.0521(15) 0.0451(14) 0.0381(13) -0.0013(11) -0.0017(11) 0.0274(13)
C008 0.0541(17) 0.0568(17) 0.0446(16) 0.0002(13) -0.0005(13) 0.0257(14)
C009 0.068(2) 0.0527(17) 0.0508(16) -0.0037(13) -0.0079(14) 0.0349(16)
C00A 0.089(3) 0.059(2) 0.069(2) -0.0145(16) -0.0219(19) 0.046(2)
C00B 0.076(2) 0.076(2) 0.0527(19) -0.0071(16) 0.0057(17) 0.042(2)
C00C 0.073(2) 0.062(2) 0.069(2) -0.0086(16) -0.0184(17) 0.0429(18)
C00D 0.092(3) 0.061(2) 0.0533(19) 0.0072(16) -0.0106(18) 0.035(2)
C00E 0.060(2) 0.082(3) 0.081(3) -0.004(2) -0.0047(18) 0.0395(19)
C00F 0.112(3) 0.090(3) 0.065(2) -0.031(2) -0.022(2) 0.073(3)
C00G 0.072(2) 0.0550(19) 0.081(3) -0.0022(18) -0.010(2) 0.0228(17)
C00H 0.101(3) 0.113(3) 0.055(2) -0.020(2) 0.002(2) 0.073(3)
C00I 0.133(4) 0.060(2) 0.100(3) -0.019(2) -0.069(3) 0.057(3)
C00J 0.095(3) 0.081(3) 0.107(3) -0.023(2) -0.048(3) 0.063(3)
C00K 0.131(4) 0.055(2) 0.070(2) 0.0081(18) -0.039(2) 0.039(2)
C00L 0.078(3) 0.068(3) 0.127(5) -0.006(3) -0.014(3) 0.007(2)
C00M 0.064(3) 0.127(4) 0.125(4) -0.016(4) -0.018(3) 0.048(3)
C00N 0.061(3) 0.113(4) 0.138(5) -0.018(4) -0.019(3) 0.017(3)
O1 0.231(8) 0.192(7) 0.147(5) -0.018(5) -0.009(6) 0.126(6)
C10 0.329(14) 0.188(10) 0.159(8) -0.007(8) -0.009(10) 0.153(10)
C11 0.387(19) 0.227(13) 0.186(11) 0.013(9) -0.061(13) 0.162(14)
O1A 0.231(8) 0.192(7) 0.147(5) -0.018(5) -0.009(6) 0.126(6)
C10A 0.23(2) 0.199(14) 0.159(18) -0.021(16) -0.003(17) 0.123(14)
C11A 0.24(3) 0.209(17) 0.16(3) -0.04(2) -0.01(2) 0.109(19)

loop_
_atom_type_symbol
_atom_type_description
_atom_type_scat_dispersion_real
_atom_type_scat_dispersion_imag
_atom_type_scat_source
C C 0.0181 0.0091 'International Tables Vol C Tables 4.2.6.8 and 6.1.1.4'
H H 0.0000 0.0000 'International Tables Vol C Tables 4.2.6.8 and 6.1.1.4'
Br Br -0.6763 1.2805 'International Tables Vol C Tables 4.2.6.8 and 6.1.1.4'
O O 0.0492 0.0322 'International Tables Vol C Tables 4.2.6.8 and 6.1.1.4'
P P 0.2955 0.4335 'International Tables Vol C Tables 4.2.6.8 and 6.1.1.4'

loop_
_geom_angle_atom_site_label_1
_geom_angle_atom_site_label_2
_geom_angle_atom_site_label_3
_geom_angle
_geom_angle_site_symmetry_1
_geom_angle_site_symmetry_3
_geom_angle_publ_flag
C005 P004 C006 109.38(14) . . ?
C005 P004 C008 110.06(15) . . ?
C006 P004 C008 109.49(15) . . ?
C005 P004 C007 110.31(14) . . ?
C006 P004 C007 108.74(15) . . ?
C008 P004 C007 108.84(14) . . ?
C009 C005 C00B 119.8(3) . . ?
C009 C005 P004 121.9(2) . . ?
C00B C005 P004 117.9(3) . . ?
C00C C006 C00D 120.5(3) . . ?
C00C C006 P004 121.5(3) . . ?
C00D C006 P004 117.9(3) . . ?
P004 C007 Br02 109.48(15) . . ?
P004 C007 Br01 110.93(15) . . ?
Br02 C007 Br01 109.78(14) . . ?
P004 C007 H007 108.9 . . ?
Br02 C007 H007 108.9 . . ?
Br01 C007 H007 108.9 . . ?
C00G C008 C00E 119.5(4) . . ?
C00G C008 P004 120.4(3) . . ?
C00E C008 P004 119.9(3) . . ?
C005 C009 C00A 119.4(4) . . ?
C005 C009 H009 120.3 . . ?
C00A C009 H009 120.3 . . ?
C00F C00A C009 120.4(4) . . ?
C00F C00A H00A 119.8 . . ?
C009 C00A H00A 119.8 . . ?
C00H C00B C005 119.4(4) . . ?
C00H C00B H00B 120.3 . . ?
C005 C00B H00B 120.3 . . ?
C006 C00C C00J 118.9(4) . . ?
C006 C00C H00C 120.6 . . ?
C00J C00C H00C 120.6 . . ?
C006 C00D C00K 118.6(4) . . ?
C006 C00D H00D 120.7 . . ?
C00K C00D H00D 120.7 . . ?
C00M C00E C008 119.2(4) . . ?
C00M C00E H00E 120.4 . . ?
C008 C00E H00E 120.4 . . ?
C00A C00F C00H 120.7(4) . . ?
C00A C00F H00F 119.7 . . ?
C00H C00F H00F 119.7 . . ?
C008 C00G C00L 119.4(5) . . ?
C008 C00G H00G 120.3 . . ?
C00L C00G H00G 120.3 . . ?
C00F C00H C00B 120.3(4) . . ?
C00F C00H H00H 119.9 . . ?
C00B C00H H00H 119.9 . . ?
C00J C00I C00K 120.5(4) . . ?
C00J C00I H00I 119.7 . . ?
C00K C00I H00I 119.7 . . ?
C00I C00J C00C 121.0(5) . . ?
C00I C00J H00J 119.5 . . ?
C00C C00J H00J 119.5 . . ?
C00I C00K C00D 120.5(5) . . ?
C00I C00K H00K 119.8 . . ?
C00D C00K H00K 119.8 . . ?
C00N C00L C00G 120.5(5) . . ?
C00N C00L H00L 119.7 . . ?
C00G C00L H00L 119.7 . . ?
C00N C00M C00E 121.2(5) . . ?
C00N C00M H00M 119.4 . . ?
C00E C00M H00M 119.4 . . ?
C00M C00N C00L 120.2(5) . . ?
C00M C00N H00N 119.9 . . ?
C00L C00N H00N 119.9 . . ?
O1 C10 C11 121.4(3) . . ?
O1 C10 H10 119.3 . . ?
C11 C10 H10 119.3 . . ?
C10 C11 H11A 109.5 . . ?
C10 C11 H11B 109.5 . . ?
H11A C11 H11B 109.5 . . ?
C10 C11 H11C 109.5 . . ?
H11A C11 H11C 109.5 . . ?
H11B C11 H11C 109.5 . . ?
O1A C10A C11A 121.3(3) . . ?
O1A C10A H10A 119.3 . . ?
C11A C10A H10A 119.3 . . ?
C10A C11A H11D 109.5 . . ?
C10A C11A H11E 109.5 . . ?
H11D C11A H11E 109.5 . . ?
C10A C11A H11F 109.5 . . ?
H11D C11A H11F 109.5 . . ?
H11E C11A H11F 109.5 . . ?

loop_
_geom_bond_atom_site_label_1
_geom_bond_atom_site_label_2
_geom_bond_distance
_geom_bond_site_symmetry_2
_geom_bond_publ_flag
Br01 C007 1.944(3) . ?
Br02 C007 1.940(3) . ?
P004 C005 1.792(3) . ?
P004 C006 1.795(3) . ?
P004 C008 1.796(3) . ?
P004 C007 1.818(3) . ?
C005 C009 1.387(5) . ?
C005 C00B 1.406(5) . ?
C006 C00C 1.377(5) . ?
C006 C00D 1.394(5) . ?
C007 H007 0.9800 . ?
C008 C00G 1.375(5) . ?
C008 C00E 1.389(5) . ?
C009 C00A 1.391(5) . ?
C009 H009 0.9300 . ?
C00A C00F 1.368(7) . ?
C00A H00A 0.9300 . ?
C00B C00H 1.379(6) . ?
C00B H00B 0.9300 . ?
C00C C00J 1.390(5) . ?
C00C H00C 0.9300 . ?
C00D C00K 1.394(6) . ?
C00D H00D 0.9300 . ?
C00E C00M 1.384(7) . ?
C00E H00E 0.9300 . ?
C00F C00H 1.376(7) . ?
C00F H00F 0.9300 . ?
C00G C00L 1.380(6) . ?
C00G H00G 0.9300 . ?
C00H H00H 0.9300 . ?
C00I C00J 1.354(8) . ?
C00I C00K 1.362(8) . ?
C00I H00I 0.9300 . ?
C00J H00J 0.9300 . ?
C00K H00K 0.9300 . ?
C00L C00N 1.371(9) . ?
C00L H00L 0.9300 . ?
C00M C00N 1.333(9) . ?
C00M H00M 0.9300 . ?
C00N H00N 0.9300 . ?
O1 C10 1.249(2) . ?
C10 C11 1.498(2) . ?
C10 H10 0.9300 . ?
C11 H11A 0.9600 . ?
C11 H11B 0.9600 . ?
C11 H11C 0.9600 . ?
O1A C10A 1.250(2) . ?
C10A C11A 1.500(2) . ?
C10A H10A 0.9300 . ?
C11A H11D 0.9600 . ?
C11A H11E 0.9600 . ?
C11A H11F 0.9600 . ?
